data_2219944
loop_
_publ_author_name
'Dai, Jing'
'Wen, Xiao-Chun'

_publ_section_title
;
 2-(2<i>H</i>-Tetrazol-5-yl)pyridinium chloride
;
_journal_coeditor_code NC2115
_journal_issue 11
_journal_name_full 'Acta Crystallographica Section E'
_journal_page_first o2113
_journal_paper_doi 10.1107/S1600536808032649
_journal_volume 64
_journal_year 2008
_chemical_formula_iupac 'C6 H6 N5 + , Cl -'
_chemical_formula_moiety 'C6 H6 N5 + , Cl -'
_chemical_formula_sum 'C6 H6 Cl N5'
_chemical_formula_weight 183.61
_chemical_name_systematic
;
2-(2<i>H</i>-Tetrazol-5-yl)pyridinium chloride
;
_space_group_IT_number 57
_symmetry_cell_setting orthorhombic
_symmetry_space_group_name_Hall '-P 2c 2b'
_symmetry_space_group_name_H-M 'P b c m'
_atom_sites_solution_hydrogens geom
_atom_sites_solution_primary direct
_atom_sites_solution_secondary difmap
_audit_creation_method SHELXL97
_cell_angle_alpha 90.00
_cell_angle_beta 90.00
_cell_angle_gamma 90.00
_cell_formula_units_Z 16
_cell_length_a 16.375(3)
_cell_length_b 15.313(3)
_cell_length_c 6.5176(13)
_cell_measurement_reflns_used 2986
_cell_measurement_temperature 298(2)
_cell_measurement_theta_max 27.4758
_cell_measurement_theta_min 2.4875
_cell_volume 1634.3(5)
_computing_cell_refinement 'CrystalClear (Rigaku, 2005)'
_computing_data_collection 'CrystalClear (Rigaku, 2005)'
_computing_data_reduction 'CrystalClear (Rigaku, 2005)'
_computing_molecular_graphics 'SHELXTL (Sheldrick, 2008)'
_computing_publication_material 'SHELXTL (Sheldrick, 2008)'
_computing_structure_refinement 'SHELXL97 (Sheldrick, 2008)'
_computing_structure_solution 'SHELXS97 (Sheldrick, 2008)'
_diffrn_ambient_temperature 298(2)
_diffrn_detector_area_resol_mean 13.6612
_diffrn_measured_fraction_theta_full 0.995
_diffrn_measured_fraction_theta_max 0.995
_diffrn_measurement_device_type 'Rigaku Mercury2'
_diffrn_measurement_method \w
_diffrn_radiation_monochromator graphite
_diffrn_radiation_source 'fine-focus sealed tube'
_diffrn_radiation_type MoK\a
_diffrn_radiation_wavelength 0.71073
_diffrn_reflns_av_R_equivalents 0.0765
_diffrn_reflns_av_sigmaI/netI 0.0503
_diffrn_reflns_limit_h_max 21
_diffrn_reflns_limit_h_min -21
_diffrn_reflns_limit_k_max 19
_diffrn_reflns_limit_k_min -19
_diffrn_reflns_limit_l_max 8
_diffrn_reflns_limit_l_min -8
_diffrn_reflns_number 16127
_diffrn_reflns_theta_full 27.49
_diffrn_reflns_theta_max 27.49
_diffrn_reflns_theta_min 2.49
_exptl_absorpt_coefficient_mu 0.415
_exptl_absorpt_correction_T_max 0.938
_exptl_absorpt_correction_T_min 0.910
_exptl_absorpt_correction_type multi-scan
_exptl_absorpt_process_details '(CrystalClear; Rigaku, 2005)'
_exptl_crystal_colour colourless
_exptl_crystal_density_diffrn 1.492
_exptl_crystal_density_method 'not measured'
_exptl_crystal_description block
_exptl_crystal_F_000 752
_exptl_crystal_size_max 0.25
_exptl_crystal_size_mid 0.20
_exptl_crystal_size_min 0.18
_refine_diff_density_max 0.319
_refine_diff_density_min -0.233
_refine_ls_extinction_method none
_refine_ls_goodness_of_fit_ref 1.140
_refine_ls_hydrogen_treatment constr
_refine_ls_matrix_type full
_refine_ls_number_parameters 145
_refine_ls_number_reflns 2041
_refine_ls_number_restraints 0
_refine_ls_restrained_S_all 1.140
_refine_ls_R_factor_all 0.0913
_refine_ls_R_factor_gt 0.0619
_refine_ls_shift/su_max 0.000
_refine_ls_shift/su_mean 0.000
_refine_ls_structure_factor_coef Fsqd
_refine_ls_weighting_details 'calc w=1/[\s^2^(Fo^2^)+(0.0616P)^2^+0.4596P] where P=(Fo^2^+2Fc^2^)/3'
_refine_ls_weighting_scheme calc
_refine_ls_wR_factor_gt 0.1333
_refine_ls_wR_factor_ref 0.1482
_reflns_number_gt 1511
_reflns_number_total 2041
_reflns_threshold_expression I>2\s(I)
_cod_data_source_file nc2115.cif
_cod_data_source_block I
_cod_database_code 2219944
_cod_database_fobs_code 2219944

loop_
_symmetry_equiv_pos_as_xyz
'x, y, z'
'-x, -y, z+1/2'
'x, -y+1/2, -z'
'-x, y+1/2, -z+1/2'
'-x, -y, -z'
'x, y, -z-1/2'
'-x, y-1/2, z'
'x, -y-1/2, z-1/2'

loop_
_atom_site_type_symbol
_atom_site_label
_atom_site_fract_x
_atom_site_fract_y
_atom_site_fract_z
_atom_site_U_iso_or_equiv
_atom_site_adp_type
_atom_site_calc_flag
_atom_site_refinement_flags
_atom_site_occupancy
C C9 0.0640(2) 0.4651(2) 0.2500 0.0494(10) Uani d S 1
H H9 0.0803 0.5232 0.2500 0.059 Uiso calc SR 1
N N6 0.26721(19) 0.3543(2) 0.2500 0.0476(8) Uani d S 1
N N7 0.33865(17) 0.3973(2) 0.2500 0.0466(8) Uani d S 1
N N8 0.3269(2) 0.4819(3) 0.2500 0.0568(9) Uani d S 1
N N9 0.24511(18) 0.4938(2) 0.2500 0.0480(8) Uani d S 1
H H9A 0.2202 0.5432 0.2500 0.058 Uiso calc SR 1
C C7 0.2096(2) 0.4149(2) 0.2500 0.0399(8) Uani d S 1
C C8 0.1215(2) 0.3988(2) 0.2500 0.0373(8) Uani d S 1
N N10 0.09641(17) 0.31585(19) 0.2500 0.0422(8) Uani d S 1
H H10A 0.1325 0.2750 0.2500 0.051 Uiso calc SR 1
C C12 0.0174(2) 0.2938(3) 0.2500 0.0516(10) Uani d S 1
H H12 0.0025 0.2352 0.2500 0.062 Uiso calc SR 1
C C11 -0.0412(3) 0.3566(3) 0.2500 0.0619(12) Uani d S 1
H H11 -0.0962 0.3414 0.2500 0.074 Uiso calc SR 1
C C10 -0.0181(2) 0.4434(3) 0.2500 0.0566(11) Uani d S 1
H H10 -0.0575 0.4871 0.2500 0.068 Uiso calc SR 1
N N4 0.4116(2) 0.8572(2) 0.2500 0.0671(11) Uani d S 1
N N3 0.3635(2) 0.7880(2) 0.2500 0.0663(10) Uani d S 1
N N2 0.2886(2) 0.8188(2) 0.2500 0.0615(10) Uani d S 1
H H2 0.2462 0.7856 0.2500 0.074 Uiso calc SR 1
N N1 0.2836(2) 0.9048(2) 0.2500 0.0591(10) Uani d S 1
N N5 0.33937(17) 1.0833(2) 0.2500 0.0414(7) Uani d S 1
H H5A 0.2880 1.0714 0.2500 0.050 Uiso calc SR 1
C C1 0.3619(2) 0.9270(2) 0.2500 0.0422(9) Uani d S 1
C C2 0.3931(2) 1.0162(2) 0.2500 0.0373(8) Uani d S 1
C C3 0.4760(2) 1.0352(2) 0.2500 0.0475(9) Uani d S 1
H H3 0.5145 0.9905 0.2500 0.057 Uiso calc SR 1
C C4 0.5005(2) 1.1221(3) 0.2500 0.0533(10) Uani d S 1
H H4 0.5559 1.1355 0.2500 0.064 Uiso calc SR 1
C C5 0.4444(3) 1.1881(3) 0.2500 0.0546(11) Uani d S 1
H H5 0.4611 1.2461 0.2500 0.066 Uiso calc SR 1
C C6 0.3620(2) 1.1670(3) 0.2500 0.0486(9) Uani d S 1
H H6 0.3228 1.2110 0.2500 0.058 Uiso calc SR 1
Cl Cl1 0.15729(5) 0.12495(6) 0.2500 0.0456(3) Uani d S 1
Cl Cl2 0.16485(7) 0.66996(7) 0.2500 0.0764(4) Uani d S 1

loop_
_atom_site_aniso_label
_atom_site_aniso_U_11
_atom_site_aniso_U_22
_atom_site_aniso_U_33
_atom_site_aniso_U_12
_atom_site_aniso_U_13
_atom_site_aniso_U_23
C9 0.048(2) 0.0309(19) 0.070(3) 0.0017(17) 0.000 0.000
N6 0.0410(18) 0.0434(19) 0.059(2) 0.0073(14) 0.000 0.000
N7 0.0324(16) 0.052(2) 0.055(2) 0.0076(14) 0.000 0.000
N8 0.0363(17) 0.061(2) 0.073(3) -0.0044(15) 0.000 0.000
N9 0.0340(16) 0.0395(18) 0.070(2) -0.0027(13) 0.000 0.000
C7 0.041(2) 0.0356(19) 0.043(2) -0.0021(16) 0.000 0.000
C8 0.0345(18) 0.0339(18) 0.044(2) -0.0007(14) 0.000 0.000
N10 0.0408(17) 0.0346(16) 0.051(2) 0.0027(13) 0.000 0.000
C12 0.043(2) 0.043(2) 0.069(3) -0.0116(18) 0.000 0.000
C11 0.036(2) 0.059(3) 0.091(4) -0.0024(19) 0.000 0.000
C10 0.044(2) 0.047(2) 0.078(3) 0.0132(19) 0.000 0.000
N4 0.047(2) 0.040(2) 0.114(3) 0.0033(16) 0.000 0.000
N3 0.053(2) 0.0384(18) 0.107(3) 0.0054(17) 0.000 0.000
N2 0.046(2) 0.0358(18) 0.103(3) -0.0036(16) 0.000 0.000
N1 0.0431(19) 0.0336(18) 0.100(3) 0.0011(14) 0.000 0.000
N5 0.0351(16) 0.0371(16) 0.0520(19) 0.0015(13) 0.000 0.000
C1 0.0372(19) 0.0374(19) 0.052(2) 0.0022(16) 0.000 0.000
C2 0.0327(18) 0.0386(19) 0.041(2) 0.0023(15) 0.000 0.000
C3 0.038(2) 0.047(2) 0.058(3) 0.0049(17) 0.000 0.000
C4 0.043(2) 0.053(2) 0.064(3) -0.0091(19) 0.000 0.000
C5 0.055(3) 0.039(2) 0.071(3) -0.0112(19) 0.000 0.000
C6 0.052(2) 0.035(2) 0.059(3) 0.0049(17) 0.000 0.000
Cl1 0.0394(5) 0.0403(5) 0.0572(6) -0.0005(4) 0.000 0.000
Cl2 0.0564(7) 0.0340(5) 0.1387(12) -0.0022(5) 0.000 0.000

loop_
_atom_type_symbol
_atom_type_description
_atom_type_scat_dispersion_real
_atom_type_scat_dispersion_imag
_atom_type_scat_source
C C 0.0033 0.0016 'International Tables Vol C Tables 4.2.6.8 and 6.1.1.4'
H H 0.0000 0.0000 'International Tables Vol C Tables 4.2.6.8 and 6.1.1.4'
Cl Cl 0.1484 0.1585 'International Tables Vol C Tables 4.2.6.8 and 6.1.1.4'
N N 0.0061 0.0033 'International Tables Vol C Tables 4.2.6.8 and 6.1.1.4'

loop_
_geom_angle_atom_site_label_1
_geom_angle_atom_site_label_2
_geom_angle_atom_site_label_3
_geom_angle
C8 C9 C10 119.0(4)
C8 C9 H9 120.5
C10 C9 H9 120.5
C7 N6 N7 106.0(3)
N8 N7 N6 111.0(3)
N7 N8 N9 106.2(3)
C7 N9 N8 108.0(3)
C7 N9 H9A 126.0
N8 N9 H9A 126.0
N6 C7 N9 108.9(3)
N6 C7 C8 125.7(3)
N9 C7 C8 125.4(3)
N10 C8 C9 119.3(3)
N10 C8 C7 117.6(3)
C9 C8 C7 123.1(3)
C8 N10 C12 122.6(3)
C8 N10 H10A 118.7
C12 N10 H10A 118.7
N10 C12 C11 120.3(4)
N10 C12 H12 119.8
C11 C12 H12 119.8
C12 C11 C10 119.1(4)
C12 C11 H11 120.4
C10 C11 H11 120.4
C11 C10 C9 119.8(4)
C11 C10 H10 120.1
C9 C10 H10 120.1
N3 N4 C1 106.1(3)
N2 N3 N4 105.5(3)
N3 N2 N1 114.6(3)
N3 N2 H2 122.7
N1 N2 H2 122.7
N2 N1 C1 101.2(3)
C6 N5 C2 123.3(3)
C6 N5 H5A 118.4
C2 N5 H5A 118.4
N1 C1 N4 112.5(3)
N1 C1 C2 125.3(3)
N4 C1 C2 122.2(3)
N5 C2 C3 118.5(3)
N5 C2 C1 118.9(3)
C3 C2 C1 122.5(3)
C2 C3 C4 118.8(3)
C2 C3 H3 120.6
C4 C3 H3 120.6
C5 C4 C3 121.0(4)
C5 C4 H4 119.5
C3 C4 H4 119.5
C4 C5 C6 118.8(4)
C4 C5 H5 120.6
C6 C5 H5 120.6
N5 C6 C5 119.6(4)
N5 C6 H6 120.2
C5 C6 H6 120.2

loop_
_geom_bond_atom_site_label_1
_geom_bond_atom_site_label_2
_geom_bond_distance
C9 C8 1.384(5)
C9 C10 1.385(5)
C9 H9 0.9300
N6 C7 1.324(5)
N6 N7 1.343(4)
N7 N8 1.309(5)
N8 N9 1.352(4)
N9 C7 1.340(4)
N9 H9A 0.8600
C7 C8 1.464(5)
C8 N10 1.334(4)
N10 C12 1.337(4)
N10 H10A 0.8600
C12 C11 1.359(6)
C12 H12 0.9300
C11 C10 1.382(6)
C11 H11 0.9300
C10 H10 0.9300
N4 N3 1.320(5)
N4 C1 1.343(5)
N3 N2 1.315(4)
N2 N1 1.320(4)
N2 H2 0.8600
N1 C1 1.326(5)
N5 C6 1.335(5)
N5 C2 1.351(4)
N5 H5A 0.8600
C1 C2 1.459(5)
C2 C3 1.389(5)
C3 C4 1.390(5)
C3 H3 0.9300
C4 C5 1.365(5)
C4 H4 0.9300
C5 C6 1.387(5)
C5 H5 0.9300
C6 H6 0.9300

loop_
_geom_hbond_atom_site_label_D
_geom_hbond_atom_site_label_H
_geom_hbond_atom_site_label_A
_geom_hbond_site_symmetry_A
_geom_hbond_distance_DH
_geom_hbond_distance_HA
_geom_hbond_distance_DA
_geom_hbond_angle_DHA
N9 H9A Cl2 . 0.86 2.14 3.001(3) 176.8
N10 H10A Cl1 . 0.86 2.33 3.088(3) 146.7
N2 H2 Cl2 . 0.86 2.22 3.050(4) 163.2
N5 H5A Cl1 1_565 0.86 2.29 3.049(3) 146.8
N5 H5A N1 . 0.86 2.55 2.881(4) 103.9
N10 H10A N6 . 0.86 2.52 2.858(4) 104.6
C9 H9 Cl2 . 0.93 2.64 3.545(4) 165.0
C3 H3 N8 4_655 0.93 2.60 3.329(5) 135.6
C6 H6 N6 1_565 0.93 2.38 3.260(5) 158.9
C10 H10 Cl1 4 0.93 2.67 3.596(4) 173.8

loop_
_cod_related_entry_id
_cod_related_entry_database
_cod_related_entry_code
1 ChemSpider 30655647
